data_1570597
loop_
_publ_author_name
'Lee, Justin L.'
'Biswas, Saborni'
'Ziller, Joseph W.'
'Bominaar, Emile L.'
'Hendrich, Michael P.'
'Borovik, A. S.'

_publ_section_title
;
 Accessing a synthetic Fe<sup>III</sup>Mn<sup>IV</sup> core to model
 biological heterobimetallic active sites.
;
_journal_issue 8
_journal_name_full 'Chemical science'
_journal_page_first 2817
_journal_page_last 2826
_journal_paper_doi 10.1039/d3sc04900k
_journal_volume 15
_journal_year 2024
_chemical_formula_sum 'C52 H64 F3 Fe Mn N7 O7 P3 S'
_chemical_formula_weight 1191.86
_chemical_name_systematic '[(TMTACN)Fe(II)-(OH)-Mn(III)poat]OTf'
_chemical_properties_physical Air-sensitive,Moisture-sensitive
_space_group_crystal_system triclinic
_space_group_IT_number 2
_space_group_name_Hall '-P 1'
_space_group_name_H-M_alt 'P -1'
_atom_sites_solution_hydrogens mixed
_atom_sites_solution_primary direct
_atom_sites_solution_secondary difmap
_audit_creation_method SHELXL-2014/7
_audit_update_record
;
2023-08-10 deposited with the CCDC.	2023-12-26 downloaded from the CCDC.
;
_cell_angle_alpha 90.8210(10)
_cell_angle_beta 90.3550(9)
_cell_angle_gamma 98.1446(9)
_cell_formula_units_Z 4
_cell_length_a 14.8784(8)
_cell_length_b 17.2401(9)
_cell_length_c 21.4396(11)
_cell_measurement_reflns_used 9930
_cell_measurement_temperature 93(2)
_cell_measurement_theta_max 28.12
_cell_measurement_theta_min 2.23
_cell_volume 5443.2(5)
_computing_cell_refinement 'Bruker SAINT 8.34a, 2013'
_computing_data_collection 'Bruker APEX2 2014.11-0, 2014'
_computing_data_reduction 'Bruker SAINT 8.34a, 2013'
_computing_molecular_graphics 'Bruker SHELXTL'
_computing_publication_material 'Bruker SHELXTL'
_computing_structure_refinement 'SHELXL-2014/7 (Sheldrick, 2014)'
_computing_structure_solution 'Bruker SHELXTL 2014/4'
_diffrn_ambient_temperature 93(2)
_diffrn_measured_fraction_theta_full 1.000
_diffrn_measured_fraction_theta_max 1.000
_diffrn_measurement_device_type 'Bruker SMART APEX II CCD'
_diffrn_measurement_method '\f and \w scans'
_diffrn_radiation_type MoK\a
_diffrn_radiation_wavelength 0.71073
_diffrn_reflns_av_R_equivalents 0.0719
_diffrn_reflns_av_unetI/netI 0.0866
_diffrn_reflns_Laue_measured_fraction_full 1.000
_diffrn_reflns_Laue_measured_fraction_max 1.000
_diffrn_reflns_limit_h_max 19
_diffrn_reflns_limit_h_min -19
_diffrn_reflns_limit_k_max 22
_diffrn_reflns_limit_k_min -22
_diffrn_reflns_limit_l_max 27
_diffrn_reflns_limit_l_min -27
_diffrn_reflns_number 71737
_diffrn_reflns_point_group_measured_fraction_full 1.000
_diffrn_reflns_point_group_measured_fraction_max 1.000
_diffrn_reflns_theta_full 25.242
_diffrn_reflns_theta_max 27.103
_diffrn_reflns_theta_min 1.514
_diffrn_source 'fine-focus sealed tube'
_exptl_absorpt_coefficient_mu 0.693
_exptl_absorpt_correction_T_max 0.7457
_exptl_absorpt_correction_T_min 0.6954
_exptl_absorpt_correction_type multi-scan
_exptl_absorpt_process_details 'Bruker SADABS 2014/5'
_exptl_crystal_colour green
_exptl_crystal_density_diffrn 1.454
_exptl_crystal_density_meas ?
_exptl_crystal_density_method not_measured
_exptl_crystal_description plate
_exptl_crystal_F_000 2480
_exptl_crystal_recrystallization_method 'Re-crystallisation from solvent: Hexane, methylene chloride'
_exptl_crystal_size_max 0.160
_exptl_crystal_size_mid 0.157
_exptl_crystal_size_min 0.098
_refine_diff_density_max 0.506
_refine_diff_density_min -0.456
_refine_diff_density_rms 0.083
_refine_ls_extinction_method none
_refine_ls_goodness_of_fit_ref 1.001
_refine_ls_hydrogen_treatment mixed
_refine_ls_matrix_type full
_refine_ls_number_parameters 1369
_refine_ls_number_reflns 24005
_refine_ls_number_restraints 2
_refine_ls_restrained_S_all 1.001
_refine_ls_R_factor_all 0.0881
_refine_ls_R_factor_gt 0.0474
_refine_ls_shift/su_max 0.002
_refine_ls_shift/su_mean 0.000
_refine_ls_structure_factor_coef Fsqd
_refine_ls_weighting_details 'w=1/[\s^2^(Fo^2^)+(0.0338P)^2^+1.1325P] where P=(Fo^2^+2Fc^2^)/3'
_refine_ls_weighting_scheme calc
_refine_ls_wR_factor_gt 0.0855
_refine_ls_wR_factor_ref 0.0978
_reflns_Friedel_coverage 0.000
_reflns_number_gt 16338
_reflns_number_total 24005
_reflns_threshold_expression 'I > 2\s(I)'
_cod_data_source_file d3sc04900k2.cif
_cod_data_source_block asb628
_cod_depositor_comments
;
The following automatic conversions were performed:

data item '_exptl_crystal_density_meas' value 'not_measured' was
changed to '?' -- the value is perceived as not measured.

Automatic conversion script
Id: cif_fix_values 8170 2020-07-09 18:12:32Z antanas 

 Adding full bibliography for 1570597--1570599.cif.
;
_cod_database_code 1570597
_shelx_shelxl_version_number 2014/7
_shelx_space_group_comment
; 
The symmetry employed for this shelxl refinement is uniquely defined 
by the following loop, which should always be used as a source of 
symmetry information in preference to the above space-group names. 
They are only intended as comments. 
;
_shelx_estimated_absorpt_t_min 0.897
_shelx_estimated_absorpt_t_max 0.935
_exptl_absorpt_special_details
; 
Reflections not merged 
78050 Corrected reflections written to file asb628s.hkl 
Estimated minimum and maximum transmission:  0.6954  0.7457 
The ratio (0.9325) of these values is more reliable than their absolute values 
Additional spherical absorption correction applied with mu*r =  0.2000 
Lambda/2 correction factor = 0.00150 
;

loop_
_space_group_symop_operation_xyz
'x, y, z'
'-x, -y, -z'

loop_
_atom_site_label
_atom_site_type_symbol
_atom_site_fract_x
_atom_site_fract_y
_atom_site_fract_z
_atom_site_U_iso_or_equiv
_atom_site_adp_type
_atom_site_occupancy
_atom_site_site_symmetry_order
_atom_site_calc_flag
_atom_site_refinement_flags_posn
_atom_site_refinement_flags_adp
_atom_site_refinement_flags_occupancy
_atom_site_disorder_assembly
_atom_site_disorder_group
Fe1 Fe 0.55954(3) 0.34269(2) 0.75211(2) 0.01095(9) Uani 1 1 d . . . . .
Mn1 Mn 0.76555(3) 0.30291(2) 0.80563(2) 0.00988(9) Uani 1 1 d . . . . .
P1 P 0.77662(5) 0.12886(4) 0.74360(3) 0.01247(15) Uani 1 1 d . . . . .
P2 P 0.75284(5) 0.47267(4) 0.73944(3) 0.01298(15) Uani 1 1 d . . . . .
P3 P 0.60365(5) 0.32457(4) 0.90558(3) 0.01125(15) Uani 1 1 d . . . . .
O1 O 0.66458(12) 0.27955(11) 0.75491(8) 0.0125(4) Uani 1 1 d D . . . .
H1 H 0.661(2) 0.2325(4) 0.7471(15) 0.033(10) Uiso 1 1 d D . . . .
O2 O 0.67728(12) 0.12836(10) 0.73115(9) 0.0163(4) Uani 1 1 d . . . . .
O3 O 0.65238(12) 0.44382(10) 0.73599(8) 0.0140(4) Uani 1 1 d . . . . .
O4 O 0.55378(12) 0.34562(10) 0.84830(8) 0.0131(4) Uani 1 1 d . . . . .
N1 N 0.88008(14) 0.32370(13) 0.86043(10) 0.0123(5) Uani 1 1 d . . . . .
N2 N 0.82354(14) 0.20846(12) 0.77953(10) 0.0127(5) Uani 1 1 d . . . . .
N3 N 0.80897(15) 0.41657(13) 0.77891(11) 0.0149(5) Uani 1 1 d . . . . .
N4 N 0.70542(14) 0.30711(13) 0.89198(10) 0.0132(5) Uani 1 1 d . . . . .
N5 N 0.52990(16) 0.33402(13) 0.64858(10) 0.0156(5) Uani 1 1 d . . . . .
N6 N 0.44445(16) 0.41058(15) 0.74630(10) 0.0203(6) Uani 1 1 d . . . . .
N7 N 0.44057(16) 0.24338(14) 0.74641(11) 0.0226(6) Uani 1 1 d . . . . .
C1 C 0.91417(18) 0.20542(16) 0.80679(13) 0.0149(6) Uani 1 1 d . . . . .
H1A H 0.9544 0.1861 0.7753 0.018 Uiso 1 1 calc R U . . .
H1B H 0.9094 0.1695 0.8426 0.018 Uiso 1 1 calc R U . . .
C2 C 0.95220(18) 0.28730(15) 0.82798(13) 0.0145(6) Uani 1 1 d . . . . .
H2A H 1.0042 0.2855 0.8567 0.017 Uiso 1 1 calc R U . . .
H2B H 0.9740 0.3190 0.7915 0.017 Uiso 1 1 calc R U . . .
C3 C 0.89914(19) 0.44749(16) 0.80439(14) 0.0196(7) Uani 1 1 d . . . . .
H3A H 0.9051 0.5052 0.8095 0.024 Uiso 1 1 calc R U . . .
H3B H 0.9471 0.4347 0.7758 0.024 Uiso 1 1 calc R U . . .
C4 C 0.90845(19) 0.40977(15) 0.86711(13) 0.0181(6) Uani 1 1 d . . . . .
H4A H 0.9723 0.4205 0.8818 0.022 Uiso 1 1 calc R U . . .
H4B H 0.8698 0.4319 0.8982 0.022 Uiso 1 1 calc R U . . .
C5 C 0.76936(19) 0.30987(18) 0.94532(13) 0.0191(7) Uani 1 1 d . . . . .
H5A H 0.7436 0.2736 0.9781 0.023 Uiso 1 1 calc R U . . .
H5B H 0.7807 0.3635 0.9634 0.023 Uiso 1 1 calc R U . . .
C6 C 0.85744(18) 0.28570(17) 0.92132(12) 0.0174(6) Uani 1 1 d . . . . .
H6A H 0.9071 0.3019 0.9518 0.021 Uiso 1 1 calc R U . . .
H6B H 0.8506 0.2280 0.9160 0.021 Uiso 1 1 calc R U . . .
C7 C 0.79607(18) 0.04846(15) 0.79370(13) 0.0136(6) Uani 1 1 d . . . . .
C8 C 0.7413(2) 0.03821(17) 0.84658(13) 0.0201(7) Uani 1 1 d . . . . .
H8A H 0.6931 0.0684 0.8518 0.024 Uiso 1 1 calc R U . . .
C9 C 0.7568(2) -0.01567(18) 0.89146(14) 0.0266(7) Uani 1 1 d . . . . .
H9 H 0.7190 -0.0226 0.9271 0.032 Uiso 1 1 calc R U . . .
C10 C 0.8272(2) -0.05924(18) 0.88438(14) 0.0278(8) Uani 1 1 d . . . . .
H10 H 0.8378 -0.0962 0.9151 0.033 Uiso 1 1 calc R U . . .
C11 C 0.8817(2) -0.04908(18) 0.83304(15) 0.0312(8) Uani 1 1 d . . . . .
H11 H 0.9302 -0.0790 0.8284 0.037 Uiso 1 1 calc R U . . .
C12 C 0.8667(2) 0.00445(17) 0.78769(14) 0.0234(7) Uani 1 1 d . . . . .
H12 H 0.9050 0.0109 0.7523 0.028 Uiso 1 1 calc R U . . .
C13 C 0.83751(18) 0.11670(16) 0.67206(12) 0.0145(6) Uani 1 1 d . . . . .
C14 C 0.82986(19) 0.04433(17) 0.64063(13) 0.0190(6) Uani 1 1 d . . . . .
H14 H 0.7942 -0.0001 0.6580 0.023 Uiso 1 1 calc R U . . .
C15 C 0.8736(2) 0.03675(18) 0.58453(14) 0.0233(7) Uani 1 1 d . . . . .
H15 H 0.8679 -0.0127 0.5636 0.028 Uiso 1 1 calc R U . . .
C16 C 0.9256(2) 0.10119(19) 0.55894(14) 0.0249(7) Uani 1 1 d . . . . .
H16 H 0.9564 0.0959 0.5207 0.030 Uiso 1 1 calc R U . . .
C17 C 0.9328(2) 0.17341(18) 0.58910(13) 0.0218(7) Uani 1 1 d . . . . .
H17 H 0.9678 0.2178 0.5712 0.026 Uiso 1 1 calc R U . . .
C18 C 0.88922(19) 0.18121(17) 0.64523(13) 0.0172(6) Uani 1 1 d . . . . .
H18 H 0.8946 0.2310 0.6656 0.021 Uiso 1 1 calc R U . . .
C19 C 0.7954(2) 0.48304(16) 0.66043(13) 0.0194(7) Uani 1 1 d . . . . .
C20 C 0.8629(2) 0.44017(19) 0.64035(15) 0.0279(8) Uani 1 1 d . . . . .
H20 H 0.8896 0.4083 0.6689 0.033 Uiso 1 1 calc R U . . .
C21 C 0.8914(2) 0.4441(2) 0.57843(17) 0.0442(10) Uani 1 1 d . . . . .
H21 H 0.9371 0.4148 0.5646 0.053 Uiso 1 1 calc R U . . .
C22 C 0.8521(3) 0.4913(2) 0.53697(17) 0.0490(11) Uani 1 1 d . . . . .
H22 H 0.8715 0.4940 0.4948 0.059 Uiso 1 1 calc R U . . .
C23 C 0.7863(3) 0.5338(2) 0.55606(15) 0.0418(10) Uani 1 1 d . . . . .
H23 H 0.7603 0.5659 0.5273 0.050 Uiso 1 1 calc R U . . .
C24 C 0.7574(2) 0.53000(18) 0.61724(14) 0.0286(8) Uani 1 1 d . . . . .
H24 H 0.7114 0.5595 0.6303 0.034 Uiso 1 1 calc R U . . .
C25 C 0.77181(18) 0.56984(15) 0.77572(12) 0.0137(6) Uani 1 1 d . . . . .
C26 C 0.79827(19) 0.64002(16) 0.74494(14) 0.0186(6) Uani 1 1 d . . . . .
H26 H 0.8084 0.6394 0.7012 0.022 Uiso 1 1 calc R U . . .
C27 C 0.8099(2) 0.71105(17) 0.77783(15) 0.0231(7) Uani 1 1 d . . . . .
H27 H 0.8272 0.7586 0.7564 0.028 Uiso 1 1 calc R U . . .
C28 C 0.7964(2) 0.71265(18) 0.84151(15) 0.0256(7) Uani 1 1 d . . . . .
H28 H 0.8049 0.7611 0.8639 0.031 Uiso 1 1 calc R U . . .
C29 C 0.7703(2) 0.64325(18) 0.87264(14) 0.0248(7) Uani 1 1 d . . . . .
H29 H 0.7609 0.6441 0.9164 0.030 Uiso 1 1 calc R U . . .
C30 C 0.7581(2) 0.57279(17) 0.83993(13) 0.0202(7) Uani 1 1 d . . . . .
H30 H 0.7400 0.5255 0.8616 0.024 Uiso 1 1 calc R U . . .
C31 C 0.60591(17) 0.40175(15) 0.96308(12) 0.0128(6) Uani 1 1 d . . . . .
C32 C 0.60231(18) 0.47854(16) 0.94416(13) 0.0159(6) Uani 1 1 d . . . . .
H32 H 0.5919 0.4886 0.9015 0.019 Uiso 1 1 calc R U . . .
C33 C 0.61381(19) 0.54008(17) 0.98708(13) 0.0198(7) Uani 1 1 d . . . . .
H33 H 0.6120 0.5921 0.9737 0.024 Uiso 1 1 calc R U . . .
C34 C 0.62802(19) 0.52555(17) 1.04946(14) 0.0200(7) Uani 1 1 d . . . . .
H34 H 0.6365 0.5678 1.0788 0.024 Uiso 1 1 calc R U . . .
C35 C 0.62985(18) 0.45005(16) 1.06927(13) 0.0171(6) Uani 1 1 d . . . . .
H35 H 0.6382 0.4402 1.1123 0.021 Uiso 1 1 calc R U . . .
C36 C 0.61952(18) 0.38867(16) 1.02636(13) 0.0164(6) Uani 1 1 d . . . . .
H36 H 0.6217 0.3368 1.0401 0.020 Uiso 1 1 calc R U . . .
C37 C 0.53864(18) 0.23854(15) 0.93922(12) 0.0122(6) Uani 1 1 d . . . . .
C38 C 0.45062(18) 0.24076(16) 0.96145(12) 0.0152(6) Uani 1 1 d . . . . .
H38 H 0.4281 0.2895 0.9649 0.018 Uiso 1 1 calc R U . . .
C39 C 0.3964(2) 0.17253(17) 0.97834(12) 0.0188(6) Uani 1 1 d . . . . .
H39 H 0.3369 0.1744 0.9935 0.023 Uiso 1 1 calc R U . . .
C40 C 0.4292(2) 0.10110(17) 0.97300(13) 0.0188(6) Uani 1 1 d . . . . .
H40 H 0.3913 0.0539 0.9830 0.023 Uiso 1 1 calc R U . . .
C41 C 0.5171(2) 0.09872(17) 0.95306(13) 0.0201(7) Uani 1 1 d . . . . .
H41 H 0.5401 0.0501 0.9509 0.024 Uiso 1 1 calc R U . . .
C42 C 0.57169(19) 0.16707(16) 0.93625(12) 0.0151(6) Uani 1 1 d . . . . .
H42 H 0.6320 0.1651 0.9226 0.018 Uiso 1 1 calc R U . . .
C43 C 0.6148(2) 0.33551(18) 0.61323(13) 0.0240(7) Uani 1 1 d . . . . .
H43A H 0.6557 0.3837 0.6236 0.036 Uiso 1 1 calc R U . . .
H43B H 0.6010 0.3338 0.5684 0.036 Uiso 1 1 calc R U . . .
H43C H 0.6440 0.2900 0.6242 0.036 Uiso 1 1 calc R U . . .
C46 C 0.4628(2) 0.48260(17) 0.78460(14) 0.0233(7) Uani 1 1 d . . . . .
H46A H 0.4731 0.4690 0.8280 0.035 Uiso 1 1 calc R U . . .
H46B H 0.4106 0.5114 0.7823 0.035 Uiso 1 1 calc R U . . .
H46C H 0.5169 0.5154 0.7690 0.035 Uiso 1 1 calc R U . . .
C49 C 0.4472(2) 0.18138(16) 0.79158(13) 0.0192(6) Uani 1 1 d . . . . .
H49A H 0.5060 0.1626 0.7873 0.029 Uiso 1 1 calc R U . . .
H49B H 0.3983 0.1379 0.7837 0.029 Uiso 1 1 calc R U . . .
H49C H 0.4416 0.2022 0.8339 0.029 Uiso 1 1 calc R U . . .
C44 C 0.4974(3) 0.4098(3) 0.6368(2) 0.0170(10) Uiso 0.7 1 d . . P A 1
H44A H 0.4770 0.4113 0.5928 0.020 Uiso 0.7 1 calc R U P A 1
H44B H 0.5478 0.4532 0.6437 0.020 Uiso 0.7 1 calc R U P A 1
C45 C 0.4191(3) 0.4212(3) 0.67987(19) 0.0190(9) Uiso 0.7 1 d . . P A 1
H45A H 0.4029 0.4745 0.6746 0.023 Uiso 0.7 1 calc R U P A 1
H45B H 0.3653 0.3829 0.6685 0.023 Uiso 0.7 1 calc R U P A 1
C47 C 0.3680(3) 0.3536(3) 0.7767(2) 0.0173(10) Uiso 0.7 1 d . . P A 1
H47A H 0.3821 0.3495 0.8216 0.021 Uiso 0.7 1 calc R U P A 1
H47B H 0.3103 0.3756 0.7733 0.021 Uiso 0.7 1 calc R U P A 1
C48 C 0.3548(3) 0.2715(2) 0.7473(2) 0.0191(9) Uiso 0.7 1 d . . P A 1
H48A H 0.3109 0.2360 0.7719 0.023 Uiso 0.7 1 calc R U P A 1
H48B H 0.3307 0.2732 0.7043 0.023 Uiso 0.7 1 calc R U P A 1
C50 C 0.4565(3) 0.2046(2) 0.68193(18) 0.0153(9) Uiso 0.7 1 d . . P A 1
H50A H 0.5127 0.1801 0.6838 0.018 Uiso 0.7 1 calc R U P A 1
H50B H 0.4052 0.1630 0.6722 0.018 Uiso 0.7 1 calc R U P A 1
C51 C 0.4647(3) 0.2653(3) 0.6307(2) 0.0174(11) Uiso 0.7 1 d . . P A 1
H51A H 0.4848 0.2418 0.5917 0.021 Uiso 0.7 1 calc R U P A 1
H51B H 0.4046 0.2817 0.6227 0.021 Uiso 0.7 1 calc R U P A 1
C44B C 0.4615(8) 0.3889(6) 0.6335(5) 0.018(2) Uiso 0.3 1 d . . P A 2
H44C H 0.4765 0.4131 0.5926 0.022 Uiso 0.3 1 calc R U P A 2
H44D H 0.4003 0.3581 0.6300 0.022 Uiso 0.3 1 calc R U P A 2
C45B C 0.4599(7) 0.4520(6) 0.6813(4) 0.020(2) Uiso 0.3 1 d . . P A 2
H45C H 0.4100 0.4827 0.6723 0.024 Uiso 0.3 1 calc R U P A 2
H45D H 0.5180 0.4879 0.6816 0.024 Uiso 0.3 1 calc R U P A 2
C47B C 0.3624(7) 0.3747(6) 0.7566(5) 0.021(3) Uiso 0.3 1 d . . P A 2
H47C H 0.3275 0.3685 0.7169 0.025 Uiso 0.3 1 calc R U P A 2
H47D H 0.3308 0.4067 0.7856 0.025 Uiso 0.3 1 calc R U P A 2
C48B C 0.3661(7) 0.2962(6) 0.7839(5) 0.018(2) Uiso 0.3 1 d . . P A 2
H48C H 0.3046 0.2657 0.7823 0.022 Uiso 0.3 1 calc R U P A 2
H48D H 0.3844 0.3033 0.8284 0.022 Uiso 0.3 1 calc R U P A 2
C50B C 0.4065(7) 0.2283(6) 0.6881(5) 0.027(2) Uiso 0.3 1 d . . P A 2
H50C H 0.3576 0.2603 0.6798 0.032 Uiso 0.3 1 calc R U P A 2
H50D H 0.3808 0.1723 0.6836 0.032 Uiso 0.3 1 calc R U P A 2
C51B C 0.4818(8) 0.2480(7) 0.6437(5) 0.021(3) Uiso 0.3 1 d . . P A 2
H51C H 0.4577 0.2380 0.6007 0.025 Uiso 0.3 1 calc R U P A 2
H51D H 0.5275 0.2124 0.6507 0.025 Uiso 0.3 1 calc R U P A 2
Fe2 Fe 0.39339(3) 0.82611(2) 0.74762(2) 0.01094(9) Uani 1 1 d . . . . .
Mn2 Mn 0.18981(3) 0.73341(2) 0.68955(2) 0.01082(9) Uani 1 1 d . . . . .
P4 P 0.19001(5) 0.55978(4) 0.74755(3) 0.01502(16) Uani 1 1 d . . . . .
P5 P 0.19264(5) 0.89759(4) 0.76764(3) 0.01360(16) Uani 1 1 d . . . . .
P6 P 0.35206(5) 0.80519(4) 0.59485(3) 0.01102(15) Uani 1 1 d . . . . .
O8 O 0.29498(13) 0.73386(11) 0.73583(9) 0.0149(4) Uani 1 1 d D . . . .
H8 H 0.298(3) 0.6880(7) 0.7442(17) 0.053(13) Uiso 1 1 d D . . . .
O9 O 0.29013(12) 0.58310(11) 0.75756(9) 0.0198(5) Uani 1 1 d . . . . .
O10 O 0.29329(12) 0.89463(10) 0.76969(8) 0.0140(4) Uani 1 1 d . . . . .
O11 O 0.40358(12) 0.83886(10) 0.65212(8) 0.0131(4) Uani 1 1 d . . . . .
N8 N 0.07127(15) 0.72675(13) 0.63868(10) 0.0142(5) Uani 1 1 d . . . . .
N9 N 0.14486(15) 0.61809(13) 0.70131(11) 0.0152(5) Uani 1 1 d . . . . .
N10 N 0.13474(15) 0.82120(13) 0.73493(10) 0.0144(5) Uani 1 1 d . . . . .
N11 N 0.24608(15) 0.77775(13) 0.60748(10) 0.0141(5) Uani 1 1 d . . . . .
N12 N 0.42001(16) 0.82225(14) 0.85177(11) 0.0194(6) Uani 1 1 d . . . . .
N13 N 0.50271(15) 0.92706(13) 0.75909(10) 0.0147(5) Uani 1 1 d . . . . .
N14 N 0.51920(16) 0.76292(14) 0.75243(11) 0.0210(6) Uani 1 1 d . . . . .
C53 C 0.05444(18) 0.59101(16) 0.67384(13) 0.0184(6) Uani 1 1 d . . . . .
H53A H 0.0065 0.5947 0.7051 0.022 Uiso 1 1 calc R U . . .
H53B H 0.0504 0.5358 0.6595 0.022 Uiso 1 1 calc R U . . .
C54 C 0.0425(2) 0.64324(16) 0.61942(13) 0.0196(7) Uani 1 1 d . . . . .
H54A H 0.0798 0.6294 0.5839 0.023 Uiso 1 1 calc R U . . .
H54B H -0.0219 0.6358 0.6059 0.023 Uiso 1 1 calc R U . . .
C55 C 0.04175(19) 0.82908(17) 0.71389(14) 0.0197(7) Uani 1 1 d . . . . .
H55A H 0.0433 0.8736 0.6851 0.024 Uiso 1 1 calc R U . . .
H55B H 0.0038 0.8390 0.7501 0.024 Uiso 1 1 calc R U . . .
C56 C 0.00241(19) 0.75352(16) 0.68088(13) 0.0180(6) Uani 1 1 d . . . . .
H56A H -0.0165 0.7127 0.7120 0.022 Uiso 1 1 calc R U . . .
H56B H -0.0519 0.7620 0.6564 0.022 Uiso 1 1 calc R U . . .
C57 C 0.17968(18) 0.77001(18) 0.55570(13) 0.0198(7) Uani 1 1 d . . . . .
H57A H 0.1776 0.7183 0.5347 0.024 Uiso 1 1 calc R U . . .
H57B H 0.1968 0.8113 0.5246 0.024 Uiso 1 1 calc R U . . .
C58 C 0.08805(19) 0.77829(18) 0.58343(13) 0.0211(7) Uani 1 1 d . . . . .
H58A H 0.0866 0.8335 0.5962 0.025 Uiso 1 1 calc R U . . .
H58B H 0.0397 0.7635 0.5518 0.025 Uiso 1 1 calc R U . . .
C59 C 0.16880(18) 0.46368(16) 0.71063(13) 0.0145(6) Uani 1 1 d . . . . .
C60 C 0.1956(2) 0.45889(17) 0.64831(14) 0.0219(7) Uani 1 1 d . . . . .
H60 H 0.2209 0.5053 0.6277 0.026 Uiso 1 1 calc R U . . .
C61 C 0.1860(2) 0.38809(18) 0.61624(14) 0.0251(7) Uani 1 1 d . . . . .
H61 H 0.2042 0.3860 0.5739 0.030 Uiso 1 1 calc R U . . .
C62 C 0.1495(2) 0.32004(18) 0.64615(14) 0.0242(7) Uani 1 1 d . . . . .
H62 H 0.1433 0.2711 0.6244 0.029 Uiso 1 1 calc R U . . .
C63 C 0.1224(2) 0.32331(17) 0.70724(14) 0.0215(7) Uani 1 1 d . . . . .
H63 H 0.0973 0.2766 0.7275 0.026 Uiso 1 1 calc R U . . .
C64 C 0.13143(18) 0.39477(16) 0.73946(13) 0.0162(6) Uani 1 1 d . . . . .
H64 H 0.1119 0.3965 0.7815 0.019 Uiso 1 1 calc R U . . .
C65 C 0.13515(19) 0.55617(16) 0.82293(13) 0.0181(6) Uani 1 1 d . . . . .
C66 C 0.1593(2) 0.50817(18) 0.87053(14) 0.0256(7) Uani 1 1 d . . . . .
H66 H 0.2005 0.4720 0.8621 0.031 Uiso 1 1 calc R U . . .
C67 C 0.1238(2) 0.5128(2) 0.92997(15) 0.0337(9) Uani 1 1 d . . . . .
H67 H 0.1400 0.4792 0.9616 0.040 Uiso 1 1 calc R U . . .
C68 C 0.0656(2) 0.5654(2) 0.94327(15) 0.0354(9) Uani 1 1 d . . . . .
H68 H 0.0423 0.5687 0.9842 0.042 Uiso 1 1 calc R U . . .
C69 C 0.0405(2) 0.61398(19) 0.89744(16) 0.0328(8) Uani 1 1 d . . . . .
H69 H -0.0002 0.6502 0.9068 0.039 Uiso 1 1 calc R U . . .
C70 C 0.0752(2) 0.60958(18) 0.83763(14) 0.0247(7) Uani 1 1 d . . . . .
H70 H 0.0580 0.6432 0.8063 0.030 Uiso 1 1 calc R U . . .
C71 C 0.15071(19) 0.91020(16) 0.84557(13) 0.0173(6) Uani 1 1 d . . . . .
C72 C 0.0926(2) 0.84986(18) 0.87306(13) 0.0225(7) Uani 1 1 d . . . . .
H72 H 0.0735 0.8028 0.8501 0.027 Uiso 1 1 calc R U . . .
C73 C 0.0622(2) 0.8578(2) 0.93395(15) 0.0309(8) Uani 1 1 d . . . . .
H73 H 0.0230 0.8163 0.9525 0.037 Uiso 1 1 calc R U . . .
C74 C 0.0898(2) 0.9267(2) 0.96723(15) 0.0378(9) Uani 1 1 d . . . . .
H74 H 0.0683 0.9328 1.0084 0.045 Uiso 1 1 calc R U . . .
C75 C 0.1483(3) 0.9864(2) 0.94093(15) 0.0376(9) Uani 1 1 d . . . . .
H75 H 0.1677 1.0331 0.9642 0.045 Uiso 1 1 calc R U . . .
C76 C 0.1785(2) 0.97821(19) 0.88064(14) 0.0271(7) Uani 1 1 d . . . . .
H76 H 0.2189 1.0195 0.8629 0.033 Uiso 1 1 calc R U . . .
C77 C 0.17271(19) 0.98179(16) 0.72340(13) 0.0160(6) Uani 1 1 d . . . . .
C78 C 0.1150(2) 1.03527(17) 0.73983(14) 0.0224(7) Uani 1 1 d . . . . .
H78 H 0.0876 1.0331 0.7798 0.027 Uiso 1 1 calc R U . . .
C79 C 0.0974(2) 1.09194(18) 0.69780(16) 0.0303(8) Uani 1 1 d . . . . .
H79 H 0.0580 1.1284 0.7093 0.036 Uiso 1 1 calc R U . . .
C80 C 0.1363(2) 1.09595(18) 0.63977(15) 0.0287(8) Uani 1 1 d . . . . .
H80 H 0.1231 1.1344 0.6112 0.034 Uiso 1 1 calc R U . . .
C81 C 0.1948(2) 1.04372(18) 0.62326(15) 0.0299(8) Uani 1 1 d . . . . .
H81 H 0.2230 1.0469 0.5836 0.036 Uiso 1 1 calc R U . . .
C82 C 0.2119(2) 0.98696(18) 0.66450(14) 0.0259(7) Uani 1 1 d . . . . .
H82 H 0.2512 0.9506 0.6525 0.031 Uiso 1 1 calc R U . . .
C83 C 0.36662(18) 0.87685(15) 0.53367(12) 0.0124(6) Uani 1 1 d . . . . .
C84 C 0.37893(19) 0.95627(16) 0.54942(13) 0.0169(6) Uani 1 1 d . . . . .
H84 H 0.3826 0.9723 0.5921 0.020 Uiso 1 1 calc R U . . .
C85 C 0.3858(2) 1.01220(17) 0.50314(14) 0.0221(7) Uani 1 1 d . . . . .
H85 H 0.3938 1.0663 0.5142 0.027 Uiso 1 1 calc R U . . .
C86 C 0.3810(2) 0.98952(18) 0.44126(14) 0.0218(7) Uani 1 1 d . . . . .
H86 H 0.3857 1.0281 0.4098 0.026 Uiso 1 1 calc R U . . .
C87 C 0.36936(19) 0.91094(18) 0.42444(13) 0.0213(7) Uani 1 1 d . . . . .
H87 H 0.3667 0.8955 0.3817 0.026 Uiso 1 1 calc R U . . .
C88 C 0.36164(19) 0.85480(17) 0.47091(13) 0.0176(6) Uani 1 1 d . . . . .
H88 H 0.3529 0.8008 0.4596 0.021 Uiso 1 1 calc R U . . .
C89 C 0.40560(18) 0.72336(15) 0.56685(12) 0.0122(6) Uani 1 1 d . . . . .
C90 C 0.49523(18) 0.73498(16) 0.54598(12) 0.0146(6) Uani 1 1 d . . . . .
H90 H 0.5251 0.7868 0.5402 0.018 Uiso 1 1 calc R U . . .
C91 C 0.54129(19) 0.67202(16) 0.53353(12) 0.0170(6) Uani 1 1 d . . . . .
H91 H 0.6022 0.6806 0.5193 0.020 Uiso 1 1 calc R U . . .
C92 C 0.4975(2) 0.59647(17) 0.54202(13) 0.0190(7) Uani 1 1 d . . . . .
H92 H 0.5293 0.5531 0.5350 0.023 Uiso 1 1 calc R U . . .
C93 C 0.40810(19) 0.58389(16) 0.56070(12) 0.0175(6) Uani 1 1 d . . . . .
H93 H 0.3780 0.5319 0.5652 0.021 Uiso 1 1 calc R U . . .
C94 C 0.36176(19) 0.64711(16) 0.57302(12) 0.0155(6) Uani 1 1 d . . . . .
H94 H 0.3001 0.6381 0.5857 0.019 Uiso 1 1 calc R U . . .
C95 C 0.3358(2) 0.8046(2) 0.88735(14) 0.0291(8) Uani 1 1 d . . . . .
H95A H 0.2981 0.8461 0.8811 0.044 Uiso 1 1 calc R U . . .
H95B H 0.3505 0.8016 0.9318 0.044 Uiso 1 1 calc R U . . .
H95C H 0.3026 0.7543 0.8729 0.044 Uiso 1 1 calc R U . . .
C98 C 0.4865(2) 0.99193(16) 0.71830(14) 0.0232(7) Uani 1 1 d . . . . .
H98A H 0.4878 0.9748 0.6746 0.035 Uiso 1 1 calc R U . . .
H98B H 0.5338 1.0368 0.7257 0.035 Uiso 1 1 calc R U . . .
H98C H 0.4269 1.0073 0.7275 0.035 Uiso 1 1 calc R U . . .
C101 C 0.5136(2) 0.69429(16) 0.71057(13) 0.0197(7) Uani 1 1 d . . . . .
H10A H 0.4623 0.6555 0.7226 0.030 Uiso 1 1 calc R U . . .
H10B H 0.5700 0.6712 0.7136 0.030 Uiso 1 1 calc R U . . .
H10C H 0.5049 0.7103 0.6675 0.030 Uiso 1 1 calc R U . . .
S1 S 0.16279(5) 0.25805(5) 0.96509(4) 0.01808(18) Uani 0.9 1 d . . P B 1
F1 F 0.08817(13) 0.15937(11) 0.87913(10) 0.0449(5) Uani 1 1 d . . . . .
F2 F 0.16647(14) 0.26368(14) 0.84311(9) 0.0408(6) Uani 0.9 1 d . . P B 1
F3 F 0.23410(12) 0.17230(11) 0.88237(8) 0.0352(5) Uani 1 1 d . . . . .
O5 O 0.16316(17) 0.19305(15) 1.00676(11) 0.0315(6) Uani 0.9 1 d . . P B 1
O6 O 0.24590(15) 0.31075(13) 0.96630(12) 0.0389(6) Uani 1 1 d . . . . .
O7 O 0.08090(14) 0.29386(13) 0.96542(10) 0.0295(5) Uani 1 1 d . . . . .
C52 C 0.1634(2) 0.2105(2) 0.88864(17) 0.0260(8) Uani 0.9 1 d . . P B 1
S2 S 0.81876(5) 0.77400(5) 0.52374(4) 0.02349(18) Uani 1 1 d . . . . .
F4 F 0.69915(13) 0.84736(12) 0.58145(9) 0.0385(5) Uani 1 1 d . . . . .
F5 F 0.71548(13) 0.73628(11) 0.62029(8) 0.0380(5) Uani 1 1 d . . . . .
F6 F 0.81741(12) 0.83665(10) 0.63670(8) 0.0308(4) Uani 1 1 d . . . . .
O12 O 0.74541(14) 0.74342(14) 0.48195(10) 0.0347(6) Uani 1 1 d . . . . .
O13 O 0.87191(16) 0.71713(14) 0.54583(12) 0.0444(7) Uani 1 1 d . . . . .
O14 O 0.86967(17) 0.84785(14) 0.50662(11) 0.0455(7) Uani 1 1 d . . . . .
C104 C 0.7603(2) 0.80022(18) 0.59355(14) 0.0231(7) Uani 1 1 d . . . . .
C96 C 0.4845(4) 0.8934(3) 0.8709(2) 0.0195(11) Uiso 0.6 1 d . . P C 1
H96A H 0.5462 0.8789 0.8757 0.023 Uiso 0.6 1 calc R U P C 1
H96B H 0.4660 0.9130 0.9117 0.023 Uiso 0.6 1 calc R U P C 1
C97 C 0.4868(4) 0.9577(3) 0.8233(2) 0.0172(12) Uiso 0.6 1 d . . P C 1
H97A H 0.4284 0.9790 0.8239 0.021 Uiso 0.6 1 calc R U P C 1
H97B H 0.5358 1.0008 0.8344 0.021 Uiso 0.6 1 calc R U P C 1
C99 C 0.5934(4) 0.9060(3) 0.7510(3) 0.0191(13) Uiso 0.6 1 d . . P C 1
H99A H 0.6236 0.9057 0.7922 0.023 Uiso 0.6 1 calc R U P C 1
H99B H 0.6298 0.9459 0.7252 0.023 Uiso 0.6 1 calc R U P C 1
C100 C 0.5902(3) 0.8255(3) 0.7197(2) 0.0155(10) Uiso 0.6 1 d . . P C 1
H10D H 0.6511 0.8088 0.7218 0.019 Uiso 0.6 1 calc R U P C 1
H10E H 0.5733 0.8289 0.6751 0.019 Uiso 0.6 1 calc R U P C 1
C102 C 0.5484(3) 0.7495(3) 0.8135(2) 0.0191(11) Uiso 0.6 1 d . . P C 1
H10F H 0.5981 0.7912 0.8264 0.023 Uiso 0.6 1 calc R U P C 1
H10G H 0.5717 0.6985 0.8150 0.023 Uiso 0.6 1 calc R U P C 1
C103 C 0.4694(4) 0.7491(3) 0.8572(2) 0.0185(12) Uiso 0.6 1 d . . P C 1
H10H H 0.4915 0.7460 0.9006 0.022 Uiso 0.6 1 calc R U P C 1
H10I H 0.4251 0.7016 0.8485 0.022 Uiso 0.6 1 calc R U P C 1
C96B C 0.4405(5) 0.9103(4) 0.8671(3) 0.0155(16) Uiso 0.4 1 d . . P C 2
H96C H 0.3866 0.9362 0.8581 0.019 Uiso 0.4 1 calc R U P C 2
H96D H 0.4567 0.9188 0.9118 0.019 Uiso 0.4 1 calc R U P C 2
C97B C 0.5192(6) 0.9439(5) 0.8267(3) 0.0157(18) Uiso 0.4 1 d . . P C 2
H97C H 0.5310 1.0014 0.8334 0.019 Uiso 0.4 1 calc R U P C 2
H97D H 0.5742 0.9221 0.8398 0.019 Uiso 0.4 1 calc R U P C 2
C99B C 0.5832(5) 0.8921(5) 0.7302(4) 0.018(2) Uiso 0.4 1 d . . P C 2
H99C H 0.5720 0.8846 0.6848 0.021 Uiso 0.4 1 calc R U P C 2
H99D H 0.6389 0.9305 0.7358 0.021 Uiso 0.4 1 calc R U P C 2
C10B C 0.5996(5) 0.8155(4) 0.7572(4) 0.0185(16) Uiso 0.4 1 d . . P C 2
H10J H 0.6487 0.7946 0.7342 0.022 Uiso 0.4 1 calc R U P C 2
H10K H 0.6184 0.8231 0.8015 0.022 Uiso 0.4 1 calc R U P C 2
C10C C 0.5005(5) 0.7200(4) 0.8195(3) 0.0176(16) Uiso 0.4 1 d . . P C 2
H10L H 0.4461 0.6797 0.8161 0.021 Uiso 0.4 1 calc R U P C 2
H10M H 0.5530 0.6935 0.8309 0.021 Uiso 0.4 1 calc R U P C 2
C10D C 0.4859(5) 0.7795(5) 0.8701(3) 0.0169(17) Uiso 0.4 1 d . . P C 2
H10N H 0.4675 0.7521 0.9093 0.020 Uiso 0.4 1 calc R U P C 2
H10O H 0.5433 0.8149 0.8783 0.020 Uiso 0.4 1 calc R U P C 2
S1B S 0.1696(5) 0.2946(5) 0.9413(4) 0.0182(17) Uiso 0.1 1 d . . P B 2
O5B O 0.1826(13) 0.3276(12) 0.8841(9) 0.023(5) Uiso 0.1 1 d . . P B 2
C52B C 0.145(2) 0.195(2) 0.9253(17) 0.027(8) Uiso 0.1 1 d . . P B 2
F2B F 0.1350(14) 0.1479(12) 0.9768(10) 0.042(5) Uiso 0.1 1 d . . P B 2

loop_
_atom_site_aniso_label
_atom_site_aniso_U_11
_atom_site_aniso_U_22
_atom_site_aniso_U_33
_atom_site_aniso_U_23
_atom_site_aniso_U_13
_atom_site_aniso_U_12
Fe1 0.0122(2) 0.0119(2) 0.0094(2) 0.00114(15) -0.00076(15) 0.00387(16)
Mn1 0.0093(2) 0.0097(2) 0.0108(2) -0.00088(16) -0.00115(16) 0.00204(16)
P1 0.0112(4) 0.0110(4) 0.0156(4) -0.0020(3) -0.0009(3) 0.0032(3)
P2 0.0154(4) 0.0104(4) 0.0127(4) 0.0013(3) 0.0000(3) 0.0004(3)
P3 0.0119(4) 0.0132(4) 0.0093(3) 0.0001(3) 0.0004(3) 0.0040(3)
O1 0.0123(10) 0.0097(10) 0.0160(10) -0.0032(8) -0.0025(8) 0.0044(8)
O2 0.0139(10) 0.0144(10) 0.0203(11) -0.0032(8) -0.0030(8) 0.0021(8)
O3 0.0146(10) 0.0119(10) 0.0159(10) 0.0028(8) -0.0032(8) 0.0029(8)
O4 0.0131(10) 0.0172(10) 0.0097(10) 0.0011(8) 0.0001(8) 0.0048(8)
N1 0.0092(12) 0.0137(12) 0.0137(12) -0.0020(9) -0.0011(9) 0.0013(9)
N2 0.0106(12) 0.0123(12) 0.0163(12) -0.0017(10) -0.0027(9) 0.0061(9)
N3 0.0113(12) 0.0115(12) 0.0215(13) 0.0044(10) -0.0030(10) 0.0005(10)
N4 0.0095(12) 0.0210(13) 0.0098(12) -0.0018(10) -0.0009(9) 0.0048(10)
N5 0.0220(14) 0.0131(12) 0.0120(12) -0.0009(10) -0.0013(10) 0.0042(10)
N6 0.0236(14) 0.0297(15) 0.0110(12) 0.0018(11) -0.0005(10) 0.0151(12)
N7 0.0202(14) 0.0249(14) 0.0216(14) 0.0069(11) -0.0063(11) -0.0010(11)
C1 0.0106(14) 0.0166(15) 0.0183(15) -0.0021(12) -0.0011(11) 0.0054(12)
C2 0.0095(14) 0.0165(15) 0.0174(15) -0.0004(12) -0.0013(11) 0.0015(12)
C3 0.0132(15) 0.0113(14) 0.0336(18) 0.0023(13) -0.0042(13) -0.0008(12)
C4 0.0153(15) 0.0130(14) 0.0254(16) -0.0059(12) -0.0048(12) 0.0007(12)
C5 0.0155(15) 0.0290(17) 0.0135(15) 0.0012(13) -0.0016(12) 0.0054(13)
C6 0.0150(15) 0.0269(17) 0.0108(14) 0.0019(12) -0.0018(11) 0.0049(13)
C7 0.0133(15) 0.0095(14) 0.0172(15) -0.0003(11) 0.0004(11) -0.0015(11)
C8 0.0173(16) 0.0205(16) 0.0223(16) -0.0018(13) 0.0002(13) 0.0022(13)
C9 0.0318(19) 0.0309(19) 0.0149(16) 0.0014(14) 0.0040(14) -0.0035(15)
C10 0.045(2) 0.0191(17) 0.0182(17) 0.0040(13) -0.0082(15) 0.0011(15)
C11 0.045(2) 0.0239(18) 0.0294(19) 0.0045(15) -0.0010(16) 0.0212(16)
C12 0.0261(18) 0.0243(17) 0.0226(17) 0.0032(14) 0.0051(13) 0.0126(14)
C13 0.0127(15) 0.0193(15) 0.0119(14) 0.0006(12) -0.0045(11) 0.0042(12)
C14 0.0192(16) 0.0168(15) 0.0212(16) -0.0018(13) 0.0006(12) 0.0032(12)
C15 0.0273(18) 0.0239(17) 0.0201(16) -0.0088(13) -0.0005(13) 0.0094(14)
C16 0.0194(17) 0.041(2) 0.0150(16) 0.0010(14) 0.0005(13) 0.0074(15)
C17 0.0218(17) 0.0252(17) 0.0179(16) 0.0059(13) -0.0021(13) 0.0007(13)
C18 0.0192(16) 0.0168(15) 0.0166(15) 0.0009(12) -0.0054(12) 0.0058(12)
C19 0.0212(16) 0.0175(15) 0.0162(15) -0.0034(12) 0.0024(12) -0.0086(13)
C20 0.0251(18) 0.0290(18) 0.0259(18) -0.0075(14) 0.0071(14) -0.0089(15)
C21 0.037(2) 0.050(2) 0.040(2) -0.025(2) 0.0201(18) -0.0122(19)
C22 0.063(3) 0.054(3) 0.021(2) -0.0036(19) 0.0085(19) -0.022(2)
C23 0.065(3) 0.038(2) 0.0168(18) 0.0035(16) -0.0020(18) -0.015(2)
C24 0.041(2) 0.0236(17) 0.0173(17) 0.0025(14) -0.0024(15) -0.0072(15)
C25 0.0132(15) 0.0124(14) 0.0153(15) -0.0007(11) -0.0025(11) 0.0012(11)
C26 0.0192(16) 0.0167(15) 0.0206(16) 0.0031(12) 0.0028(12) 0.0043(13)
C27 0.0231(17) 0.0105(15) 0.0352(19) 0.0017(13) 0.0039(14) 0.0008(13)
C28 0.0235(18) 0.0174(16) 0.0350(19) -0.0120(14) 0.0050(14) 0.0012(13)
C29 0.0297(19) 0.0252(17) 0.0188(16) -0.0069(13) 0.0042(14) 0.0019(14)
C30 0.0237(17) 0.0177(16) 0.0185(16) 0.0023(12) 0.0036(13) 0.0002(13)
C31 0.0086(14) 0.0147(14) 0.0147(14) -0.0025(11) 0.0024(11) 0.0011(11)
C32 0.0145(15) 0.0201(16) 0.0132(15) 0.0006(12) -0.0001(11) 0.0025(12)
C33 0.0224(17) 0.0135(15) 0.0237(17) -0.0001(13) 0.0007(13) 0.0026(12)
C34 0.0191(16) 0.0188(16) 0.0216(16) -0.0039(13) 0.0011(13) 0.0011(13)
C35 0.0161(15) 0.0216(16) 0.0135(15) -0.0022(12) 0.0012(12) 0.0027(12)
C36 0.0162(15) 0.0166(15) 0.0166(15) 0.0009(12) 0.0026(12) 0.0027(12)
C37 0.0145(15) 0.0146(14) 0.0073(13) -0.0013(11) -0.0009(11) 0.0020(12)
C38 0.0157(15) 0.0191(15) 0.0122(14) 0.0009(12) -0.0006(11) 0.0071(12)
C39 0.0160(15) 0.0290(17) 0.0116(15) 0.0033(13) -0.0016(12) 0.0035(13)
C40 0.0213(16) 0.0180(15) 0.0154(15) 0.0034(12) -0.0036(12) -0.0038(13)
C41 0.0288(18) 0.0172(16) 0.0143(15) -0.0018(12) -0.0056(13) 0.0043(13)
C42 0.0174(15) 0.0171(15) 0.0115(14) -0.0003(12) -0.0015(11) 0.0052(12)
C43 0.0263(18) 0.0278(18) 0.0161(16) -0.0053(13) 0.0011(13) -0.0017(14)
C46 0.0249(18) 0.0196(16) 0.0281(18) 0.0023(14) 0.0055(14) 0.0119(14)
C49 0.0239(17) 0.0154(15) 0.0177(16) 0.0015(12) -0.0028(13) 0.0011(13)
Fe2 0.0125(2) 0.0114(2) 0.00893(19) -0.00003(15) -0.00093(15) 0.00186(16)
Mn2 0.0097(2) 0.0109(2) 0.0120(2) 0.00083(17) -0.00161(16) 0.00208(17)
P4 0.0125(4) 0.0112(4) 0.0210(4) 0.0040(3) -0.0022(3) 0.0002(3)
P5 0.0152(4) 0.0125(4) 0.0139(4) -0.0002(3) 0.0020(3) 0.0046(3)
P6 0.0121(4) 0.0122(4) 0.0089(3) 0.0004(3) -0.0002(3) 0.0021(3)
O8 0.0150(11) 0.0119(11) 0.0172(11) 0.0011(9) -0.0054(8) 0.0003(8)
O9 0.0125(11) 0.0138(10) 0.0327(12) 0.0078(9) -0.0053(9) -0.0003(8)
O10 0.0143(10) 0.0129(10) 0.0152(10) -0.0023(8) 0.0006(8) 0.0040(8)
O11 0.0139(10) 0.0150(10) 0.0101(10) -0.0005(8) -0.0007(8) 0.0005(8)
N8 0.0112(12) 0.0156(12) 0.0157(12) 0.0022(10) -0.0006(10) 0.0019(10)
N9 0.0110(12) 0.0121(12) 0.0220(13) 0.0012(10) -0.0055(10) -0.0004(10)
N10 0.0127(12) 0.0141(12) 0.0174(13) -0.0017(10) 0.0007(10) 0.0054(10)
N11 0.0128(12) 0.0190(13) 0.0103(12) 0.0020(10) -0.0033(9) 0.0018(10)
N12 0.0234(14) 0.0198(13) 0.0140(13) 0.0032(10) -0.0005(10) -0.0014(11)
N13 0.0154(13) 0.0178(13) 0.0097(12) -0.0008(10) 0.0002(9) -0.0017(10)
N14 0.0193(14) 0.0227(14) 0.0216(14) -0.0054(11) -0.0091(11) 0.0062(11)
C53 0.0115(15) 0.0151(15) 0.0277(17) 0.0016(13) -0.0042(12) -0.0011(12)
C54 0.0159(16) 0.0207(16) 0.0224(16) -0.0038(13) -0.0065(12) 0.0045(13)
C55 0.0138(15) 0.0208(16) 0.0258(17) -0.0044(13) 0.0002(13) 0.0078(13)
C56 0.0123(15) 0.0211(16) 0.0210(16) 0.0003(13) 0.0007(12) 0.0041(12)
C57 0.0130(15) 0.0308(18) 0.0153(15) 0.0021(13) -0.0038(12) 0.0019(13)
C58 0.0160(16) 0.0254(17) 0.0219(16) 0.0083(13) -0.0069(12) 0.0027(13)
C59 0.0096(14) 0.0158(15) 0.0185(15) 0.0031(12) -0.0031(11) 0.0026(11)
C60 0.0240(17) 0.0162(16) 0.0250(17) 0.0078(13) 0.0046(13) 0.0003(13)
C61 0.0316(19) 0.0259(18) 0.0183(16) 0.0042(14) 0.0051(14) 0.0048(15)
C62 0.0274(18) 0.0185(16) 0.0259(18) -0.0027(13) 0.0024(14) 0.0007(14)
C63 0.0220(17) 0.0148(15) 0.0266(17) 0.0029(13) 0.0040(13) -0.0018(13)
C64 0.0127(15) 0.0159(15) 0.0198(16) 0.0039(12) 0.0018(12) 0.0003(12)
C65 0.0151(15) 0.0191(16) 0.0177(15) -0.0018(12) -0.0050(12) -0.0058(12)
C66 0.0254(18) 0.0251(17) 0.0231(17) 0.0031(14) -0.0101(14) -0.0077(14)
C67 0.036(2) 0.041(2) 0.0177(18) 0.0063(15) -0.0099(15) -0.0163(17)
C68 0.038(2) 0.041(2) 0.0201(18) -0.0089(16) 0.0020(15) -0.0195(18)
C69 0.031(2) 0.0272(19) 0.035(2) -0.0138(16) 0.0070(16) -0.0100(15)
C70 0.0253(18) 0.0220(17) 0.0240(17) -0.0002(14) 0.0011(14) -0.0062(14)
C71 0.0190(16) 0.0176(15) 0.0172(15) 0.0018(12) 0.0031(12) 0.0085(13)
C72 0.0259(18) 0.0244(17) 0.0190(16) 0.0027(13) 0.0049(13) 0.0095(14)
C73 0.0259(19) 0.041(2) 0.0281(19) 0.0092(16) 0.0086(15) 0.0101(16)
C74 0.047(2) 0.051(2) 0.0183(18) -0.0037(17) 0.0102(16) 0.0151(19)
C75 0.051(2) 0.038(2) 0.0236(19) -0.0101(16) 0.0010(17) 0.0083(18)
C76 0.0331(19) 0.0287(18) 0.0191(17) -0.0024(14) 0.0030(14) 0.0028(15)
C77 0.0174(15) 0.0120(14) 0.0190(15) 0.0022(12) 0.0004(12) 0.0035(12)
C78 0.0256(18) 0.0195(16) 0.0239(17) -0.0010(13) 0.0068(14) 0.0087(13)
C79 0.033(2) 0.0190(17) 0.044(2) 0.0053(15) 0.0079(16) 0.0176(15)
C80 0.032(2) 0.0205(17) 0.035(2) 0.0100(15) 0.0005(15) 0.0080(15)
C81 0.042(2) 0.0249(18) 0.0249(18) 0.0066(14) 0.0083(15) 0.0115(16)
C82 0.036(2) 0.0211(17) 0.0244(17) 0.0068(14) 0.0127(14) 0.0165(15)
C83 0.0123(14) 0.0128(14) 0.0124(14) 0.0038(11) 0.0014(11) 0.0017(11)
C84 0.0197(16) 0.0190(15) 0.0129(15) 0.0001(12) -0.0001(12) 0.0056(12)
C85 0.0282(18) 0.0150(15) 0.0233(17) 0.0044(13) -0.0006(13) 0.0031(13)
C86 0.0234(17) 0.0246(17) 0.0192(16) 0.0117(13) 0.0046(13) 0.0084(14)
C87 0.0202(17) 0.0333(18) 0.0125(15) 0.0011(13) -0.0034(12) 0.0115(14)
C88 0.0189(16) 0.0199(16) 0.0151(15) -0.0012(12) 0.0005(12) 0.0061(13)
C89 0.0146(15) 0.0153(14) 0.0069(13) 0.0013(11) -0.0024(11) 0.0031(12)
C90 0.0168(15) 0.0158(15) 0.0111(14) -0.0005(11) -0.0007(11) 0.0023(12)
C91 0.0174(16) 0.0225(16) 0.0118(14) -0.0024(12) -0.0020(12) 0.0054(13)
C92 0.0259(17) 0.0188(16) 0.0147(15) -0.0035(12) -0.0038(13) 0.0115(13)
C93 0.0251(17) 0.0140(15) 0.0130(15) 0.0005(12) -0.0015(12) 0.0019(13)
C94 0.0158(15) 0.0182(15) 0.0123(14) -0.0002(12) -0.0003(11) 0.0016(12)
C95 0.0290(19) 0.045(2) 0.0165(16) 0.0088(15) 0.0042(14) 0.0164(16)
C98 0.0243(17) 0.0146(15) 0.0294(18) 0.0017(13) -0.0060(14) -0.0017(13)
C101 0.0231(17) 0.0185(16) 0.0188(16) -0.0006(13) -0.0036(13) 0.0077(13)
S1 0.0162(4) 0.0208(5) 0.0174(4) -0.0018(4) -0.0015(3) 0.0033(4)
F1 0.0335(12) 0.0396(12) 0.0613(14) -0.0203(11) -0.0242(10) 0.0074(10)
F2 0.0437(14) 0.0679(16) 0.0186(11) 0.0182(11) 0.0081(10) 0.0331(12)
F3 0.0351(11) 0.0439(12) 0.0320(11) -0.0122(9) -0.0102(9) 0.0255(10)
O5 0.0372(16) 0.0394(16) 0.0205(14) 0.0139(12) 0.0044(11) 0.0126(13)
O6 0.0227(13) 0.0318(13) 0.0589(17) -0.0164(12) -0.0008(12) -0.0055(10)
O7 0.0221(12) 0.0409(14) 0.0283(13) 0.0001(10) 0.0016(10) 0.0142(10)
C52 0.022(2) 0.036(2) 0.022(2) -0.0018(17) -0.0020(16) 0.0127(17)
S2 0.0161(4) 0.0308(4) 0.0235(4) -0.0037(3) 0.0028(3) 0.0032(3)
F4 0.0352(12) 0.0495(13) 0.0367(12) -0.0034(10) -0.0051(9) 0.0277(10)
F5 0.0410(12) 0.0423(12) 0.0268(11) 0.0097(9) 0.0052(9) -0.0083(10)
F6 0.0308(11) 0.0319(11) 0.0300(10) -0.0085(8) -0.0073(8) 0.0071(8)
O12 0.0208(12) 0.0608(17) 0.0215(12) -0.0087(11) 0.0005(10) 0.0029(11)
O13 0.0345(15) 0.0382(15) 0.0641(18) -0.0184(13) -0.0165(13) 0.0206(12)
O14 0.0482(16) 0.0422(15) 0.0404(15) 0.0036(12) 0.0196(12) -0.0148(13)
C104 0.0230(17) 0.0225(17) 0.0247(17) 0.0012(14) -0.0042(14) 0.0062(14)

loop_
_atom_type_symbol
_atom_type_description
_atom_type_scat_dispersion_real
_atom_type_scat_dispersion_imag
_atom_type_scat_source
C C 0.0033 0.0016 'International Tables Vol C Tables 4.2.6.8 and 6.1.1.4'
H H 0.0000 0.0000 'International Tables Vol C Tables 4.2.6.8 and 6.1.1.4'
F F 0.0171 0.0103 'International Tables Vol C Tables 4.2.6.8 and 6.1.1.4'
Fe Fe 0.3463 0.8444 'International Tables Vol C Tables 4.2.6.8 and 6.1.1.4'
Mn Mn 0.3368 0.7283 'International Tables Vol C Tables 4.2.6.8 and 6.1.1.4'
N N 0.0061 0.0033 'International Tables Vol C Tables 4.2.6.8 and 6.1.1.4'
O O 0.0106 0.0060 'International Tables Vol C Tables 4.2.6.8 and 6.1.1.4'
P P 0.1023 0.0942 'International Tables Vol C Tables 4.2.6.8 and 6.1.1.4'
S S 0.1246 0.1234 'International Tables Vol C Tables 4.2.6.8 and 6.1.1.4'

loop_
_geom_angle_atom_site_label_1
_geom_angle_atom_site_label_2
_geom_angle_atom_site_label_3
_geom_angle
_geom_angle_site_symmetry_1
_geom_angle_site_symmetry_3
_geom_angle_publ_flag
O1 Fe1 O4 91.05(7) . . ?
O1 Fe1 O3 89.15(7) . . ?
O4 Fe1 O3 100.65(7) . . ?
O1 Fe1 N6 178.42(8) . . ?
O4 Fe1 N6 90.47(8) . . ?
O3 Fe1 N6 91.01(8) . . ?
O1 Fe1 N5 98.88(8) . . ?
O4 Fe1 N5 166.49(8) . . ?
O3 Fe1 N5 88.69(8) . . ?
N6 Fe1 N5 79.55(8) . . ?
O1 Fe1 N7 99.98(8) . . ?
O4 Fe1 N7 91.48(8) . . ?
O3 Fe1 N7 164.72(8) . . ?
N6 Fe1 N7 79.54(9) . . ?
N5 Fe1 N7 77.87(8) . . ?
O1 Fe1 Mn1 26.26(5) . . ?
O4 Fe1 Mn1 73.42(5) . . ?
O3 Fe1 Mn1 74.01(5) . . ?
N6 Fe1 Mn1 155.09(7) . . ?
N5 Fe1 Mn1 118.94(6) . . ?
N7 Fe1 Mn1 118.86(6) . . ?
O1 Mn1 N2 95.50(8) . . ?
O1 Mn1 N1 177.06(9) . . ?
N2 Mn1 N1 81.56(9) . . ?
O1 Mn1 N3 99.94(9) . . ?
N2 Mn1 N3 125.03(9) . . ?
N1 Mn1 N3 81.91(9) . . ?
O1 Mn1 N4 100.76(8) . . ?
N2 Mn1 N4 120.34(9) . . ?
N1 Mn1 N4 80.75(8) . . ?
N3 Mn1 N4 107.98(9) . . ?
O1 Mn1 Fe1 29.14(6) . . ?
N2 Mn1 Fe1 124.60(6) . . ?
N1 Mn1 Fe1 153.79(6) . . ?
N3 Mn1 Fe1 83.18(6) . . ?
N4 Mn1 Fe1 83.54(6) . . ?
O2 P1 N2 112.81(11) . . ?
O2 P1 C13 111.26(12) . . ?
N2 P1 C13 108.93(12) . . ?
O2 P1 C7 111.22(12) . . ?
N2 P1 C7 105.72(12) . . ?
C13 P1 C7 106.55(12) . . ?
O3 P2 N3 113.36(11) . . ?
O3 P2 C19 108.19(12) . . ?
N3 P2 C19 110.70(13) . . ?
O3 P2 C25 109.65(12) . . ?
N3 P2 C25 107.90(12) . . ?
C19 P2 C25 106.85(13) . . ?
O4 P3 N4 113.73(11) . . ?
O4 P3 C31 109.31(12) . . ?
N4 P3 C31 110.06(12) . . ?
O4 P3 C37 108.04(11) . . ?
N4 P3 C37 109.23(12) . . ?
C31 P3 C37 106.17(12) . . ?
Mn1 O1 Fe1 124.60(10) . . ?
P2 O3 Fe1 140.50(11) . . ?
P3 O4 Fe1 141.75(11) . . ?
C6 N1 C4 112.5(2) . . ?
C6 N1 C2 111.0(2) . . ?
C4 N1 C2 109.8(2) . . ?
C6 N1 Mn1 107.03(16) . . ?
C4 N1 Mn1 109.32(16) . . ?
C2 N1 Mn1 107.09(15) . . ?
C1 N2 P1 115.72(17) . . ?
C1 N2 Mn1 114.88(16) . . ?
P1 N2 Mn1 128.32(12) . . ?
C3 N3 P2 119.87(18) . . ?
C3 N3 Mn1 112.64(16) . . ?
P2 N3 Mn1 127.33(13) . . ?
C5 N4 P3 117.98(18) . . ?
C5 N4 Mn1 114.33(16) . . ?
P3 N4 Mn1 126.48(12) . . ?
C51 N5 C43 110.7(3) . . ?
C51 N5 C44 114.0(3) . . ?
C43 N5 C44 106.1(3) . . ?
C43 N5 C44B 121.5(5) . . ?
C43 N5 C51B 105.5(5) . . ?
C44B N5 C51B 108.9(7) . . ?
C51 N5 Fe1 113.3(2) . . ?
C43 N5 Fe1 110.48(17) . . ?
C44 N5 Fe1 101.8(2) . . ?
C44B N5 Fe1 108.3(4) . . ?
C51B N5 Fe1 99.9(5) . . ?
C47B N6 C46 110.4(5) . . ?
C46 N6 C45 115.9(3) . . ?
C46 N6 C47 109.3(2) . . ?
C45 N6 C47 108.5(3) . . ?
C47B N6 C45B 116.1(7) . . ?
C46 N6 C45B 96.0(4) . . ?
C47B N6 Fe1 118.7(5) . . ?
C46 N6 Fe1 110.47(18) . . ?
C45 N6 Fe1 110.5(2) . . ?
C47 N6 Fe1 101.1(2) . . ?
C45B N6 Fe1 102.6(4) . . ?
C50B N7 C49 122.5(5) . . ?
C48 N7 C49 113.2(3) . . ?
C48 N7 C50 110.8(3) . . ?
C49 N7 C50 104.4(2) . . ?
C50B N7 C48B 106.0(6) . . ?
C49 N7 C48B 100.9(4) . . ?
C50B N7 Fe1 114.1(5) . . ?
C48 N7 Fe1 112.3(2) . . ?
C49 N7 Fe1 113.35(17) . . ?
C50 N7 Fe1 101.87(19) . . ?
C48B N7 Fe1 94.2(4) . . ?
N2 C1 C2 107.6(2) . . ?
N1 C2 C1 109.3(2) . . ?
N3 C3 C4 107.5(2) . . ?
N1 C4 C3 109.0(2) . . ?
N4 C5 C6 107.8(2) . . ?
N1 C6 C5 109.3(2) . . ?
C12 C7 C8 118.5(3) . . ?
C12 C7 P1 125.3(2) . . ?
C8 C7 P1 115.7(2) . . ?
C9 C8 C7 120.5(3) . . ?
C10 C9 C8 120.0(3) . . ?
C11 C10 C9 119.8(3) . . ?
C10 C11 C12 120.7(3) . . ?
C7 C12 C11 120.4(3) . . ?
C18 C13 C14 118.5(3) . . ?
C18 C13 P1 120.0(2) . . ?
C14 C13 P1 121.4(2) . . ?
C15 C14 C13 120.8(3) . . ?
C16 C15 C14 120.0(3) . . ?
C15 C16 C17 119.9(3) . . ?
C18 C17 C16 120.3(3) . . ?
C17 C18 C13 120.5(3) . . ?
C20 C19 C24 118.7(3) . . ?
C20 C19 P2 120.1(2) . . ?
C24 C19 P2 121.1(2) . . ?
C21 C20 C19 120.1(3) . . ?
C22 C21 C20 119.6(4) . . ?
C23 C22 C21 120.9(3) . . ?
C22 C23 C24 119.9(4) . . ?
C23 C24 C19 120.8(3) . . ?
C30 C25 C26 118.3(3) . . ?
C30 C25 P2 115.9(2) . . ?
C26 C25 P2 125.8(2) . . ?
C27 C26 C25 120.5(3) . . ?
C28 C27 C26 120.3(3) . . ?
C27 C28 C29 119.8(3) . . ?
C30 C29 C28 120.0(3) . . ?
C29 C30 C25 121.2(3) . . ?
C36 C31 C32 118.3(2) . . ?
C36 C31 P3 121.7(2) . . ?
C32 C31 P3 119.8(2) . . ?
C33 C32 C31 120.6(3) . . ?
C34 C33 C32 119.9(3) . . ?
C35 C34 C33 120.4(3) . . ?
C34 C35 C36 119.8(3) . . ?
C35 C36 C31 121.0(3) . . ?
C42 C37 C38 119.0(3) . . ?
C42 C37 P3 119.7(2) . . ?
C38 C37 P3 120.8(2) . . ?
C39 C38 C37 120.5(3) . . ?
C38 C39 C40 119.8(3) . . ?
C41 C40 C39 120.0(3) . . ?
C40 C41 C42 120.2(3) . . ?
C41 C42 C37 120.3(3) . . ?
N5 C44 C45 110.8(3) . . ?
N6 C45 C44 110.7(3) . . ?
C48 C47 N6 113.6(3) . . ?
N7 C48 C47 108.5(3) . . ?
C51 C50 N7 110.7(3) . . ?
N5 C51 C50 110.8(3) . . ?
C45B C44B N5 112.9(8) . . ?
C44B C45B N6 106.8(7) . . ?
N6 C47B C48B 110.4(8) . . ?
C47B C48B N7 113.6(7) . . ?
N7 C50B C51B 107.6(9) . . ?
C50B C51B N5 114.6(8) . . ?
O8 Fe2 O11 90.53(7) . . ?
O8 Fe2 O10 88.51(8) . . ?
O11 Fe2 O10 102.09(7) . . ?
O8 Fe2 N13 179.03(8) . . ?
O11 Fe2 N13 88.65(8) . . ?
O10 Fe2 N13 92.16(8) . . ?
O8 Fe2 N12 101.24(8) . . ?
O11 Fe2 N12 165.69(8) . . ?
O10 Fe2 N12 86.48(8) . . ?
N13 Fe2 N12 79.50(8) . . ?
O8 Fe2 N14 100.40(8) . . ?
O11 Fe2 N14 92.54(8) . . ?
O10 Fe2 N14 162.84(8) . . ?
N13 Fe2 N14 79.13(9) . . ?
N12 Fe2 N14 77.46(9) . . ?
O8 Fe2 Mn2 25.92(5) . . ?
O11 Fe2 Mn2 75.42(5) . . ?
O10 Fe2 Mn2 71.79(5) . . ?
N13 Fe2 Mn2 153.99(6) . . ?
N12 Fe2 Mn2 118.48(6) . . ?
N14 Fe2 Mn2 121.30(6) . . ?
O8 Mn2 N9 95.22(9) . . ?
O8 Mn2 N10 100.09(9) . . ?
N9 Mn2 N10 123.12(9) . . ?
O8 Mn2 N8 177.03(9) . . ?
N9 Mn2 N8 81.82(9) . . ?
N10 Mn2 N8 81.77(9) . . ?
O8 Mn2 N11 99.05(9) . . ?
N9 Mn2 N11 123.00(9) . . ?
N10 Mn2 N11 108.11(9) . . ?
N8 Mn2 N11 82.49(9) . . ?
O8 Mn2 Fe2 28.49(6) . . ?
N9 Mn2 Fe2 123.63(6) . . ?
N10 Mn2 Fe2 84.94(6) . . ?
N8 Mn2 Fe2 154.45(6) . . ?
N11 Mn2 Fe2 81.05(6) . . ?
O9 P4 N9 113.38(11) . . ?
O9 P4 C59 109.81(12) . . ?
N9 P4 C59 105.69(12) . . ?
O9 P4 C65 108.38(12) . . ?
N9 P4 C65 110.37(13) . . ?
C59 P4 C65 109.13(13) . . ?
O10 P5 N10 113.57(11) . . ?
O10 P5 C77 108.52(12) . . ?
N10 P5 C77 107.55(12) . . ?
O10 P5 C71 110.12(12) . . ?
N10 P5 C71 109.40(13) . . ?
C77 P5 C71 107.47(13) . . ?
O11 P6 N11 113.17(11) . . ?
O11 P6 C83 108.96(12) . . ?
N11 P6 C83 110.51(12) . . ?
O11 P6 C89 107.70(11) . . ?
N11 P6 C89 110.47(12) . . ?
C83 P6 C89 105.72(12) . . ?
Mn2 O8 Fe2 125.59(10) . . ?
P5 O10 Fe2 144.02(11) . . ?
P6 O11 Fe2 137.15(11) . . ?
C56 N8 C58 111.6(2) . . ?
C56 N8 C54 110.0(2) . . ?
C58 N8 C54 111.4(2) . . ?
C56 N8 Mn2 106.66(16) . . ?
C58 N8 Mn2 108.55(16) . . ?
C54 N8 Mn2 108.45(16) . . ?
C53 N9 P4 118.73(18) . . ?
C53 N9 Mn2 114.52(17) . . ?
P4 N9 Mn2 125.74(12) . . ?
C55 N10 P5 116.67(18) . . ?
C55 N10 Mn2 113.81(16) . . ?
P5 N10 Mn2 124.93(13) . . ?
C57 N11 P6 120.69(18) . . ?
C57 N11 Mn2 112.24(17) . . ?
P6 N11 Mn2 126.35(12) . . ?
C10D N12 C95 113.0(4) . . ?
C95 N12 C96 117.6(3) . . ?
C10D N12 C96B 114.7(5) . . ?
C95 N12 C96B 98.3(3) . . ?
C95 N12 C103 106.0(3) . . ?
C96 N12 C103 108.8(3) . . ?
C10D N12 Fe2 116.4(3) . . ?
C95 N12 Fe2 112.20(18) . . ?
C96 N12 Fe2 108.9(2) . . ?
C96B N12 Fe2 100.2(3) . . ?
C103 N12 Fe2 102.2(2) . . ?
C99 N13 C98 111.9(3) . . ?
C98 N13 C97B 118.5(4) . . ?
C99 N13 C97 113.4(4) . . ?
C98 N13 C97 103.5(3) . . ?
C98 N13 C99B 105.9(3) . . ?
C97B N13 C99B 110.5(5) . . ?
C99 N13 Fe2 113.3(3) . . ?
C98 N13 Fe2 110.90(16) . . ?
C97B N13 Fe2 109.2(3) . . ?
C97 N13 Fe2 103.2(2) . . ?
C99B N13 Fe2 100.3(3) . . ?
C10B N14 C101 120.2(4) . . ?
C102 N14 C101 114.1(3) . . ?
C102 N14 C100 110.4(3) . . ?
C101 N14 C100 103.4(3) . . ?
C10B N14 C10C 108.5(4) . . ?
C101 N14 C10C 100.4(3) . . ?
C10B N14 Fe2 112.0(3) . . ?
C102 N14 Fe2 114.3(2) . . ?
C101 N14 Fe2 113.44(17) . . ?
C100 N14 Fe2 99.5(2) . . ?
C10C N14 Fe2 99.1(3) . . ?
N9 C53 C54 107.1(2) . . ?
N8 C54 C53 109.2(2) . . ?
N10 C55 C56 108.0(2) . . ?
N8 C56 C55 110.0(2) . . ?
N11 C57 C58 107.2(2) . . ?
N8 C58 C57 109.9(2) . . ?
C64 C59 C60 118.0(3) . . ?
C64 C59 P4 125.6(2) . . ?
C60 C59 P4 116.3(2) . . ?
C61 C60 C59 121.3(3) . . ?
C60 C61 C62 119.7(3) . . ?
C63 C62 C61 120.1(3) . . ?
C62 C63 C64 120.3(3) . . ?
C63 C64 C59 120.6(3) . . ?
C66 C65 C70 117.8(3) . . ?
C66 C65 P4 121.8(2) . . ?
C70 C65 P4 119.9(2) . . ?
C67 C66 C65 120.7(3) . . ?
C68 C67 C66 120.4(3) . . ?
C67 C68 C69 120.4(3) . . ?
C68 C69 C70 119.7(3) . . ?
C69 C70 C65 120.9(3) . . ?
C76 C71 C72 118.4(3) . . ?
C76 C71 P5 121.3(2) . . ?
C72 C71 P5 120.1(2) . . ?
C71 C72 C73 120.7(3) . . ?
C74 C73 C72 119.5(3) . . ?
C75 C74 C73 120.4(3) . . ?
C74 C75 C76 120.0(3) . . ?
C75 C76 C71 121.0(3) . . ?
C78 C77 C82 118.4(3) . . ?
C78 C77 P5 126.1(2) . . ?
C82 C77 P5 115.1(2) . . ?
C77 C78 C79 120.0(3) . . ?
C80 C79 C78 120.9(3) . . ?
C79 C80 C81 119.6(3) . . ?
C82 C81 C80 119.8(3) . . ?
C81 C82 C77 121.3(3) . . ?
C88 C83 C84 118.8(2) . . ?
C88 C83 P6 121.7(2) . . ?
C84 C83 P6 119.4(2) . . ?
C85 C84 C83 120.3(3) . . ?
C86 C85 C84 120.2(3) . . ?
C85 C86 C87 120.6(3) . . ?
C86 C87 C88 119.2(3) . . ?
C83 C88 C87 120.9(3) . . ?
C94 C89 C90 118.8(3) . . ?
C94 C89 P6 120.0(2) . . ?
C90 C89 P6 120.7(2) . . ?
C91 C90 C89 121.0(3) . . ?
C92 C91 C90 119.3(3) . . ?
C93 C92 C91 120.4(3) . . ?
C92 C93 C94 120.3(3) . . ?
C89 C94 C93 120.1(3) . . ?
O6 S1 O7 115.86(14) . . ?
O6 S1 O5 113.17(16) . . ?
O7 S1 O5 115.23(14) . . ?
O6 S1 C52 103.30(16) . . ?
O7 S1 C52 104.74(14) . . ?
O5 S1 C52 102.29(17) . . ?
F3 C52 F1 107.9(3) . . ?
F3 C52 F2 108.3(3) . . ?
F1 C52 F2 107.0(3) . . ?
F3 C52 S1 111.6(2) . . ?
F1 C52 S1 111.2(3) . . ?
F2 C52 S1 110.7(2) . . ?
O13 S2 O14 115.18(16) . . ?
O13 S2 O12 114.80(14) . . ?
O14 S2 O12 115.67(15) . . ?
O13 S2 C104 102.92(15) . . ?
O14 S2 C104 102.31(14) . . ?
O12 S2 C104 103.27(13) . . ?
F4 C104 F6 107.0(2) . . ?
F4 C104 F5 106.7(2) . . ?
F6 C104 F5 107.0(2) . . ?
F4 C104 S2 112.4(2) . . ?
F6 C104 S2 112.4(2) . . ?
F5 C104 S2 111.0(2) . . ?
N12 C96 C97 111.7(4) . . ?
N13 C97 C96 110.8(4) . . ?
N13 C99 C100 111.5(4) . . ?
C99 C100 N14 111.0(4) . . ?
N14 C102 C103 108.9(4) . . ?
C102 C103 N12 113.8(4) . . ?
C97B C96B N12 107.3(5) . . ?
N13 C97B C96B 113.2(6) . . ?
C10B C99B N13 114.6(6) . . ?
N14 C10B C99B 108.4(6) . . ?
C10D C10C N14 110.6(5) . . ?
N12 C10D C10C 109.9(6) . . ?
O6 S1B O5B 102.6(10) . . ?
O6 S1B O7 131.6(6) . . ?
O5B S1B O7 114.5(10) . . ?
O6 S1B C52B 110.9(12) . . ?
O5B S1B C52B 104.2(16) . . ?
O7 S1B C52B 89.6(13) . . ?
F2B C52B F1 108(3) . . ?
F2B C52B F3 109(2) . . ?
F1 C52B F3 88.0(19) . . ?
F2B C52B S1B 115(2) . . ?
F1 C52B S1B 127(2) . . ?
F3 C52B S1B 105.1(19) . . ?

loop_
_geom_bond_atom_site_label_1
_geom_bond_atom_site_label_2
_geom_bond_distance
_geom_bond_site_symmetry_2
_geom_bond_publ_flag
Fe1 O1 2.0284(18) . ?
Fe1 O4 2.0647(17) . ?
Fe1 O3 2.0995(18) . ?
Fe1 N6 2.211(2) . ?
Fe1 N5 2.259(2) . ?
Fe1 N7 2.283(2) . ?
Fe1 Mn1 3.4287(6) . ?
Mn1 O1 1.8430(18) . ?
Mn1 N2 2.022(2) . ?
Mn1 N1 2.050(2) . ?
Mn1 N3 2.065(2) . ?
Mn1 N4 2.066(2) . ?
P1 O2 1.4991(19) . ?
P1 N2 1.630(2) . ?
P1 C13 1.811(3) . ?
P1 C7 1.820(3) . ?
P2 O3 1.5080(19) . ?
P2 N3 1.610(2) . ?
P2 C19 1.814(3) . ?
P2 C25 1.821(3) . ?
P3 O4 1.5062(18) . ?
P3 N4 1.613(2) . ?
P3 C31 1.797(3) . ?
P3 C37 1.813(3) . ?
N1 C6 1.488(3) . ?
N1 C4 1.489(3) . ?
N1 C2 1.489(3) . ?
N2 C1 1.474(3) . ?
N3 C3 1.471(3) . ?
N4 C5 1.479(3) . ?
N5 C51 1.465(5) . ?
N5 C43 1.474(4) . ?
N5 C44 1.481(5) . ?
N5 C44B 1.521(10) . ?
N5 C51B 1.555(11) . ?
N6 C47B 1.310(11) . ?
N6 C46 1.470(4) . ?
N6 C45 1.492(5) . ?
N6 C47 1.548(5) . ?
N6 C45B 1.578(10) . ?
N7 C50B 1.354(10) . ?
N7 C48 1.427(5) . ?
N7 C49 1.466(3) . ?
N7 C50 1.561(5) . ?
N7 C48B 1.727(10) . ?
C1 C2 1.507(4) . ?
C3 C4 1.516(4) . ?
C5 C6 1.521(4) . ?
C7 C12 1.386(4) . ?
C7 C8 1.399(4) . ?
C8 C9 1.388(4) . ?
C9 C10 1.380(4) . ?
C10 C11 1.369(4) . ?
C11 C12 1.389(4) . ?
C13 C18 1.393(4) . ?
C13 C14 1.399(4) . ?
C14 C15 1.385(4) . ?
C15 C16 1.383(4) . ?
C16 C17 1.385(4) . ?
C17 C18 1.384(4) . ?
C19 C20 1.396(4) . ?
C19 C24 1.406(4) . ?
C20 C21 1.395(4) . ?
C21 C22 1.393(6) . ?
C22 C23 1.365(5) . ?
C23 C24 1.382(4) . ?
C25 C30 1.394(4) . ?
C25 C26 1.395(4) . ?
C26 C27 1.393(4) . ?
C27 C28 1.382(4) . ?
C28 C29 1.386(4) . ?
C29 C30 1.383(4) . ?
C31 C36 1.397(4) . ?
C31 C32 1.398(4) . ?
C32 C33 1.386(4) . ?
C33 C34 1.385(4) . ?
C34 C35 1.379(4) . ?
C35 C36 1.383(4) . ?
C37 C42 1.391(4) . ?
C37 C38 1.402(4) . ?
C38 C39 1.383(4) . ?
C39 C40 1.391(4) . ?
C40 C41 1.385(4) . ?
C41 C42 1.386(4) . ?
C44 C45 1.524(6) . ?
C47 C48 1.527(6) . ?
C50 C51 1.521(6) . ?
C44B C45B 1.487(14) . ?
C47B C48B 1.491(14) . ?
C50B C51B 1.481(15) . ?
Fe2 O8 2.0153(19) . ?
Fe2 O11 2.0667(18) . ?
Fe2 O10 2.0805(18) . ?
Fe2 N13 2.217(2) . ?
Fe2 N12 2.269(2) . ?
Fe2 N14 2.298(2) . ?
Fe2 Mn2 3.4357(6) . ?
Mn2 O8 1.8467(19) . ?
Mn2 N9 2.026(2) . ?
Mn2 N10 2.056(2) . ?
Mn2 N8 2.056(2) . ?
Mn2 N11 2.063(2) . ?
P4 O9 1.500(2) . ?
P4 N9 1.630(2) . ?
P4 C59 1.812(3) . ?
P4 C65 1.813(3) . ?
P5 O10 1.5060(19) . ?
P5 N10 1.616(2) . ?
P5 C77 1.804(3) . ?
P5 C71 1.808(3) . ?
P6 O11 1.5079(18) . ?
P6 N11 1.606(2) . ?
P6 C83 1.808(3) . ?
P6 C89 1.813(3) . ?
N8 C56 1.488(3) . ?
N8 C58 1.492(3) . ?
N8 C54 1.494(3) . ?
N9 C53 1.476(3) . ?
N10 C55 1.478(3) . ?
N11 C57 1.473(3) . ?
N12 C10D 1.366(8) . ?
N12 C95 1.468(4) . ?
N12 C96 1.497(5) . ?
N12 C96B 1.536(7) . ?
N12 C103 1.552(6) . ?
N13 C99 1.457(6) . ?
N13 C98 1.475(3) . ?
N13 C97B 1.486(7) . ?
N13 C97 1.501(5) . ?
N13 C99B 1.544(8) . ?
N14 C10B 1.398(7) . ?
N14 C102 1.411(5) . ?
N14 C101 1.467(3) . ?
N14 C100 1.575(5) . ?
N14 C10C 1.635(7) . ?
C53 C54 1.509(4) . ?
C55 C56 1.514(4) . ?
C57 C58 1.515(4) . ?
C59 C64 1.393(4) . ?
C59 C60 1.401(4) . ?
C60 C61 1.381(4) . ?
C61 C62 1.388(4) . ?
C62 C63 1.376(4) . ?
C63 C64 1.393(4) . ?
C65 C66 1.400(4) . ?
C65 C70 1.404(4) . ?
C66 C67 1.388(4) . ?
C67 C68 1.369(5) . ?
C68 C69 1.383(5) . ?
C69 C70 1.390(4) . ?
C71 C76 1.395(4) . ?
C71 C72 1.395(4) . ?
C72 C73 1.395(4) . ?
C73 C74 1.386(5) . ?
C74 C75 1.379(5) . ?
C75 C76 1.383(4) . ?
C77 C78 1.389(4) . ?
C77 C82 1.393(4) . ?
C78 C79 1.389(4) . ?
C79 C80 1.374(4) . ?
C80 C81 1.382(4) . ?
C81 C82 1.377(4) . ?
C83 C88 1.391(4) . ?
C83 C84 1.392(4) . ?
C84 C85 1.388(4) . ?
C85 C86 1.376(4) . ?
C86 C87 1.383(4) . ?
C87 C88 1.393(4) . ?
C89 C94 1.391(4) . ?
C89 C90 1.398(4) . ?
C90 C91 1.387(4) . ?
C91 C92 1.386(4) . ?
C92 C93 1.381(4) . ?
C93 C94 1.393(4) . ?
S1 O6 1.427(2) . ?
S1 O7 1.442(2) . ?
S1 O5 1.444(2) . ?
S1 C52 1.823(4) . ?
F1 C52 1.336(4) . ?
F1 C52B 1.37(3) . ?
F2 C52 1.345(4) . ?
F3 C52 1.324(4) . ?
F3 C52B 1.70(4) . ?
O6 S1B 1.245(8) . ?
O7 S1B 1.419(8) . ?
S2 O13 1.428(2) . ?
S2 O14 1.440(2) . ?
S2 O12 1.443(2) . ?
S2 C104 1.819(3) . ?
F4 C104 1.330(3) . ?
F5 C104 1.343(3) . ?
F6 C104 1.340(3) . ?
C96 C97 1.514(7) . ?
C99 C100 1.527(7) . ?
C102 C103 1.507(7) . ?
C96B C97B 1.513(10) . ?
C99B C10B 1.501(10) . ?
C10C C10D 1.521(10) . ?
S1B O5B 1.36(2) . ?
S1B C52B 1.74(3) . ?
C52B F2B 1.37(4) . ?

loop_
_geom_hbond_atom_site_label_D
_geom_hbond_atom_site_label_H
_geom_hbond_atom_site_label_A
_geom_hbond_distance_DH
_geom_hbond_distance_HA
_geom_hbond_distance_DA
_geom_hbond_angle_DHA
_geom_hbond_site_symmetry_A
O1 H1 O2 0.820(2) 1.873(7) 2.682(3) 169(3) .
O8 H8 O9 0.820(2) 1.823(6) 2.638(3) 173(4) .
